data_1507223
loop_
_publ_author_name
'Yoshikawa, Hirofumi'
'Nishikiori, Shin-ichi'
'Ishida, Toshimasa'

_publ_section_title
;
 Crystal Structure and Spectroscopic Properties of the CT Complex of
 Methyl Viologen Dication ando-Dimethoxybenzene Included in a
 Polycyano&#x2212;Polycadmate Host and Electrostatic Effects on Its CT
 Absorption
;
_journal_issue 35
_journal_name_full 'The Journal of Physical Chemistry B'
_journal_page_first 9261
_journal_paper_doi 10.1021/jp035030d
_journal_volume 107
_journal_year 2003
_chemical_formula_structural '(C12 N2 H14) (C8 O2 H10) (P1 F6)2'
_chemical_formula_sum 'C20 H24 F12 N2 O2 P2'
_chemical_formula_weight 614.35
_space_group_IT_number 14
_symmetry_cell_setting monoclinic
_symmetry_space_group_name_Hall '-P 2yn'
_symmetry_space_group_name_H-M 'P 1 21/n 1'
_atom_sites_solution_hydrogens geom
_atom_sites_solution_primary direct
_atom_sites_solution_secondary difmap
_audit_creation_method SHELXL-97
_cell_angle_alpha 90.00
_cell_angle_beta 94.7525(6)
_cell_angle_gamma 90.00
_cell_formula_units_Z 4
_cell_length_a 7.3945(1)
_cell_length_b 11.5399(2)
_cell_length_c 30.4358(4)
_cell_measurement_reflns_used 58312
_cell_measurement_temperature 293(2)
_cell_measurement_theta_max 30.03
_cell_measurement_theta_min 1.35
_cell_volume 2588.21(7)
_computing_molecular_graphics 'ORTEP 3 for windows'
_computing_structure_refinement 'SHELXL-97 (Sheldrick, 1997)'
_computing_structure_solution 'SHELXS-97 (Sheldrick, 1990)'
_diffrn_ambient_temperature 293(2)
_diffrn_measured_fraction_theta_full 0.980
_diffrn_measured_fraction_theta_max 0.980
_diffrn_measurement_device_type 'Rigaku RAXIS-RAPID'
_diffrn_measurement_method \w
_diffrn_radiation_monochromator graphite
_diffrn_radiation_source 'fine-focus sealed tube'
_diffrn_radiation_type MoK\a
_diffrn_radiation_wavelength 0.71069
_diffrn_reflns_av_R_equivalents 0.041645
_diffrn_reflns_av_sigmaI/netI 0.0695
_diffrn_reflns_limit_h_max 10
_diffrn_reflns_limit_h_min 0
_diffrn_reflns_limit_k_max 16
_diffrn_reflns_limit_k_min 0
_diffrn_reflns_limit_l_max 42
_diffrn_reflns_limit_l_min -42
_diffrn_reflns_number 59771
_diffrn_reflns_theta_full 30.02
_diffrn_reflns_theta_max 30.02
_diffrn_reflns_theta_min 1.34
_exptl_absorpt_coefficient_mu 0.276
_exptl_absorpt_correction_T_max 1.0529
_exptl_absorpt_correction_T_min 0.9175
_exptl_absorpt_correction_type empirical
_exptl_absorpt_process_details 'PROCESS-AUTO, RIGAKU Co., Tokyo, Japan(1998)'
_exptl_crystal_colour yellow
_exptl_crystal_density_diffrn 1.577
_exptl_crystal_description plate
_exptl_crystal_F_000 1248
_exptl_crystal_size_max 0.3
_exptl_crystal_size_mid 0.2
_exptl_crystal_size_min 0.1
_refine_diff_density_max 0.550
_refine_diff_density_min -0.417
_refine_diff_density_rms 0.068
_refine_ls_extinction_method none
_refine_ls_goodness_of_fit_ref 0.874
_refine_ls_hydrogen_treatment noref
_refine_ls_matrix_type full
_refine_ls_number_parameters 343
_refine_ls_number_reflns 7420
_refine_ls_number_restraints 0
_refine_ls_restrained_S_all 0.874
_refine_ls_R_factor_all 0.1430
_refine_ls_R_factor_gt 0.0670
_refine_ls_shift/su_max 0.001
_refine_ls_shift/su_mean 0.000
_refine_ls_structure_factor_coef Fsqd
_refine_ls_weighting_details 'calc w=1/[\s^2^(Fo^2^)+(0.1251P)^2^+0.0000P] where P=(Fo^2^+2Fc^2^)/3'
_refine_ls_weighting_scheme calc
_refine_ls_wR_factor_gt 0.1983
_refine_ls_wR_factor_ref 0.2277
_reflns_number_gt 2807
_reflns_number_total 7420
_reflns_threshold_expression >2sigma(I)
_cod_data_source_file jp035030dsi20030417_125637.cif
_cod_data_source_block odpf6
_cod_original_sg_symbol_H-M P21/n
_cod_database_code 1507223

loop_
_symmetry_equiv_pos_as_xyz
x,y,z
1/2-x,1/2+y,1/2-z
-x,-y,-z
1/2+x,1/2-y,1/2+z

loop_
_atom_site_label
_atom_site_type_symbol
_atom_site_fract_x
_atom_site_fract_y
_atom_site_fract_z
_atom_site_U_iso_or_equiv
_atom_site_adp_type
_atom_site_occupancy
_atom_site_symmetry_multiplicity
_atom_site_calc_flag
N101 N 0.5776(4) 1.4904(2) 0.09049(10) 0.0652(8) Uani 1 1 d
N102 N 0.2863(4) 0.9366(3) 0.13957(10) 0.0612(7) Uani 1 1 d
C101 C 0.6678(5) 1.4285(4) 0.12200(14) 0.0708(10) Uani 1 1 d
H101 H 0.7743 1.4580 0.1361 0.085 Uiso 1 1 calc
C102 C 0.6071(4) 1.3230(3) 0.13393(11) 0.0610(9) Uani 1 1 d
H102 H 0.6711 1.2810 0.1562 0.073 Uiso 1 1 calc
C103 C 0.4487(4) 1.2782(3) 0.11272(9) 0.0487(7) Uani 1 1 d
C104 C 0.3562(4) 1.3452(3) 0.08087(11) 0.0605(9) Uani 1 1 d
H104 H 0.2483 1.3186 0.0665 0.073 Uiso 1 1 calc
C105 C 0.4227(5) 1.4498(3) 0.07057(12) 0.0688(10) Uani 1 1 d
H105 H 0.3591 1.4947 0.0491 0.083 Uiso 1 1 calc
C106 C 0.2643(5) 0.9778(3) 0.09877(12) 0.0659(9) Uani 1 1 d
H106 H 0.2156 0.9303 0.0761 0.079 Uiso 1 1 calc
C107 C 0.3121(5) 1.0888(3) 0.08965(10) 0.0599(9) Uani 1 1 d
H107 H 0.2937 1.1170 0.0610 0.072 Uiso 1 1 calc
C108 C 0.3875(4) 1.1592(3) 0.12287(9) 0.0495(7) Uani 1 1 d
C109 C 0.4065(5) 1.1151(3) 0.16503(10) 0.0608(9) Uani 1 1 d
H109 H 0.4536 1.1611 0.1883 0.073 Uiso 1 1 calc
C110 C 0.3562(5) 1.0042(4) 0.17257(11) 0.0647(9) Uani 1 1 d
H110 H 0.3705 0.9746 0.2011 0.078 Uiso 1 1 calc
C111 C 0.6513(7) 1.6037(4) 0.07751(18) 0.0998(15) Uani 1 1 d
H111 H 0.6004 1.6644 0.0942 0.150 Uiso 1 1 calc
H121 H 0.6204 1.6165 0.0466 0.150 Uiso 1 1 calc
H131 H 0.7810 1.6036 0.0833 0.150 Uiso 1 1 calc
C112 C 0.2339(6) 0.8154(4) 0.14864(15) 0.0811(12) Uani 1 1 d
H112 H 0.3302 0.7641 0.1421 0.122 Uiso 1 1 calc
H122 H 0.1257 0.7958 0.1305 0.122 Uiso 1 1 calc
H132 H 0.2118 0.8079 0.1792 0.122 Uiso 1 1 calc
O201 O -0.3356(3) 0.8717(2) 0.09210(7) 0.0650(6) Uani 1 1 d
O202 O -0.3218(4) 0.7820(2) 0.16932(8) 0.0802(8) Uani 1 1 d
C205 C -0.0826(5) 1.1009(4) 0.15337(17) 0.0768(12) Uani 1 1 d
H205 H -0.0304 1.1728 0.1489 0.092 Uiso 1 1 calc
C204 C -0.0751(6) 1.0533(5) 0.19536(16) 0.0899(15) Uani 1 1 d
H204 H -0.0172 1.0933 0.2191 0.108 Uiso 1 1 calc
C203 C -0.1529(6) 0.9473(5) 0.20197(12) 0.0790(12) Uani 1 1 d
H203 H -0.1476 0.9156 0.2301 0.095 Uiso 1 1 calc
C202 C -0.2395(5) 0.8874(3) 0.16674(11) 0.0607(9) Uani 1 1 d
C201 C -0.2444(4) 0.9355(3) 0.12488(10) 0.0506(7) Uani 1 1 d
C206 C -0.1672(5) 1.0416(3) 0.11865(12) 0.0610(9) Uani 1 1 d
H206 H -0.1723 1.0735 0.0905 0.073 Uiso 1 1 calc
C211 C -0.3264(6) 0.9105(4) 0.04810(12) 0.0799(12) Uani 1 1 d
H211 H -0.3886 0.8564 0.0282 0.120 Uiso 1 1 calc
H221 H -0.2017 0.9160 0.0417 0.120 Uiso 1 1 calc
H231 H -0.3827 0.9852 0.0446 0.120 Uiso 1 1 calc
C212 C -0.3073(9) 0.7237(5) 0.21115(17) 0.120(2) Uani 1 1 d
H212 H -0.3479 0.6451 0.2072 0.181 Uiso 1 1 calc
H222 H -0.3812 0.7628 0.2310 0.181 Uiso 1 1 calc
H232 H -0.1831 0.7243 0.2232 0.181 Uiso 1 1 calc
P1 P 0.15367(13) 0.48404(10) 0.19372(3) 0.0657(3) Uani 1 1 d
F1 F 0.3289(4) 0.5198(3) 0.17144(13) 0.1494(15) Uani 1 1 d
F2 F 0.1181(4) 0.3820(3) 0.16009(9) 0.1108(9) Uani 1 1 d
F3 F 0.2557(6) 0.4027(3) 0.22846(13) 0.1719(18) Uani 1 1 d
F4 F -0.0307(4) 0.4531(3) 0.21395(11) 0.1319(11) Uani 1 1 d
F5 F 0.0423(4) 0.5691(3) 0.16187(9) 0.1180(10) Uani 1 1 d
F6 F 0.1911(4) 0.5881(3) 0.22772(8) 0.1135(10) Uani 1 1 d
P2 P 0.84880(13) 0.27135(9) 0.00607(3) 0.0620(3) Uani 1 1 d
F7 F 0.7768(5) 0.2726(3) -0.04402(9) 0.1468(14) Uani 1 1 d
F8 F 0.7833(7) 0.3962(3) 0.01110(11) 0.1611(17) Uani 1 1 d
F9 F 0.9163(4) 0.2688(3) 0.05643(8) 0.1142(10) Uani 1 1 d
F10 F 0.6622(4) 0.2238(4) 0.02129(12) 0.1447(14) Uani 1 1 d
F11 F 1.0384(5) 0.3084(4) -0.00527(12) 0.1601(17) Uani 1 1 d
F12 F 0.8999(6) 0.1400(3) 0.00141(11) 0.1455(14) Uani 1 1 d

loop_
_atom_site_aniso_label
_atom_site_aniso_U_11
_atom_site_aniso_U_22
_atom_site_aniso_U_33
_atom_site_aniso_U_23
_atom_site_aniso_U_13
_atom_site_aniso_U_12
N101 0.0674(18) 0.0479(17) 0.0809(19) -0.0080(15) 0.0090(15) 0.0030(14)
N102 0.0580(16) 0.0555(18) 0.0732(19) 0.0022(15) 0.0227(14) 0.0091(14)
C101 0.057(2) 0.065(3) 0.088(3) -0.013(2) -0.0058(18) 0.0008(19)
C102 0.0515(18) 0.060(2) 0.069(2) -0.0037(17) -0.0077(15) 0.0080(17)
C103 0.0448(15) 0.0547(19) 0.0472(15) -0.0063(14) 0.0073(12) 0.0087(14)
C104 0.0523(18) 0.066(2) 0.0619(19) -0.0042(17) -0.0011(15) 0.0021(17)
C105 0.074(2) 0.061(2) 0.071(2) 0.0014(18) 0.0001(18) 0.010(2)
C106 0.070(2) 0.063(2) 0.066(2) -0.0112(18) 0.0162(17) -0.0023(19)
C107 0.067(2) 0.060(2) 0.0530(17) -0.0040(16) 0.0111(15) 0.0017(17)
C108 0.0402(15) 0.060(2) 0.0493(15) -0.0044(14) 0.0072(12) 0.0096(14)
C109 0.061(2) 0.069(2) 0.0520(17) -0.0062(16) 0.0060(14) 0.0084(18)
C110 0.064(2) 0.073(3) 0.0592(19) 0.0059(18) 0.0171(16) 0.0116(19)
C111 0.114(4) 0.060(3) 0.124(4) 0.003(3) 0.002(3) -0.017(3)
C112 0.080(3) 0.064(3) 0.102(3) 0.008(2) 0.023(2) 0.003(2)
O201 0.0802(16) 0.0578(15) 0.0570(13) 0.0038(11) 0.0054(11) -0.0125(13)
O202 0.100(2) 0.0759(19) 0.0668(15) 0.0219(14) 0.0158(14) 0.0016(16)
C205 0.052(2) 0.061(2) 0.119(3) -0.027(2) 0.015(2) 0.0026(18)
C204 0.061(2) 0.111(4) 0.096(3) -0.047(3) -0.004(2) 0.014(3)
C203 0.069(2) 0.106(3) 0.062(2) -0.013(2) 0.0072(18) 0.022(2)
C202 0.0571(19) 0.066(2) 0.0600(19) 0.0019(17) 0.0114(15) 0.0124(18)
C201 0.0472(16) 0.0470(18) 0.0586(17) 0.0005(14) 0.0099(13) 0.0056(14)
C206 0.0502(18) 0.054(2) 0.079(2) 0.0007(17) 0.0097(16) 0.0062(16)
C211 0.095(3) 0.088(3) 0.058(2) 0.000(2) 0.0123(19) -0.012(2)
C212 0.178(5) 0.099(4) 0.092(3) 0.048(3) 0.057(3) 0.040(4)
P1 0.0662(6) 0.0753(7) 0.0555(5) -0.0088(4) 0.0051(4) -0.0034(5)
F1 0.096(2) 0.170(3) 0.192(3) -0.076(3) 0.072(2) -0.051(2)
F2 0.127(2) 0.103(2) 0.1042(19) -0.0463(16) 0.0226(16) -0.0303(17)
F3 0.224(4) 0.110(3) 0.164(3) 0.004(2) -0.091(3) 0.050(3)
F4 0.122(2) 0.146(3) 0.137(3) 0.010(2) 0.064(2) -0.021(2)
F5 0.133(2) 0.107(2) 0.107(2) 0.0291(17) -0.0358(17) -0.0209(18)
F6 0.150(3) 0.105(2) 0.0823(16) -0.0361(15) -0.0046(16) -0.0078(19)
P2 0.0652(6) 0.0602(6) 0.0600(5) -0.0021(4) 0.0016(4) 0.0017(5)
F7 0.227(4) 0.138(3) 0.0662(15) -0.0216(16) -0.0394(19) 0.029(3)
F8 0.292(5) 0.085(2) 0.105(2) -0.0091(17) 0.006(3) 0.067(3)
F9 0.125(2) 0.145(3) 0.0697(15) 0.0144(16) -0.0091(14) -0.018(2)
F10 0.0824(19) 0.200(4) 0.153(3) -0.020(3) 0.0181(18) -0.034(2)
F11 0.110(2) 0.248(5) 0.126(3) 0.017(3) 0.0297(18) -0.066(3)
F12 0.223(4) 0.081(2) 0.139(3) 0.0091(18) 0.052(3) 0.035(2)

loop_
_atom_type_symbol
_atom_type_description
_atom_type_scat_dispersion_real
_atom_type_scat_dispersion_imag
_atom_type_scat_source
C C 0.0033 0.0016 'International Tables Vol C Tables 4.2.6.8 and 6.1.1.4'
H H 0.0000 0.0000 'International Tables Vol C Tables 4.2.6.8 and 6.1.1.4'
O O 0.0106 0.0060 'International Tables Vol C Tables 4.2.6.8 and 6.1.1.4'
N N 0.0061 0.0033 'International Tables Vol C Tables 4.2.6.8 and 6.1.1.4'
P P 0.1023 0.0942 'International Tables Vol C Tables 4.2.6.8 and 6.1.1.4'
F F 0.0171 0.0103 'International Tables Vol C Tables 4.2.6.8 and 6.1.1.4'

loop_
_geom_angle_atom_site_label_1
_geom_angle_atom_site_label_2
_geom_angle_atom_site_label_3
_geom_angle
F1 P1 F2 90.88(18)
F1 P1 F3 94.6(2)
F1 P1 F4 176.25(19)
F1 P1 F5 88.76(18)
F1 P1 F6 88.69(18)
F2 P1 F3 92.07(19)
F2 P1 F4 88.92(17)
F2 P1 F5 90.89(17)
F2 P1 F6 179.57(17)
F3 P1 F4 89.1(2)
F3 P1 F5 175.5(2)
F3 P1 F6 88.00(18)
F4 P1 F5 87.50(17)
F4 P1 F6 91.50(17)
F5 P1 F6 89.07(17)
F7 P2 F8 90.22(19)
F7 P2 F9 178.61(18)
F7 P2 F10 93.06(19)
F7 P2 F11 91.2(2)
F7 P2 F12 89.20(18)
F8 P2 F9 89.86(19)
F8 P2 F10 90.4(2)
F8 P2 F11 93.6(3)
F8 P2 F12 175.4(3)
F9 P2 F10 85.56(18)
F9 P2 F11 90.13(18)
F9 P2 F12 90.61(18)
F10 P2 F11 174.1(2)
F10 P2 F12 85.1(2)
F11 P2 F12 91.0(2)
C101 N101 C111 119.5(3)
C101 N101 C105 119.9(3)
C105 N101 C111 120.6(3)
C110 N102 C112 120.0(3)
C106 N102 C112 119.9(3)
C106 N102 C110 120.1(3)
N101 C101 C102 121.2(3)
C101 C102 C103 119.6(3)
C102 C103 C108 120.4(3)
C102 C103 C104 117.9(3)
C104 C103 C108 121.5(3)
C103 C104 C105 119.8(3)
N101 C105 C104 121.6(3)
N102 C106 C107 120.9(3)
C106 C107 C108 120.0(3)
C107 C108 C109 118.0(3)
C103 C108 C109 121.7(3)
C103 C108 C107 120.2(3)
C108 C109 C110 119.9(3)
N102 C110 C109 121.0(3)
C102 C101 H101 119.42
N101 C101 H101 119.42
C101 C102 H102 120.18
C103 C102 H102 120.21
C105 C104 H104 120.06
C103 C104 H104 120.18
C104 C105 H105 119.23
N101 C105 H105 119.21
C107 C106 H106 119.58
N102 C106 H106 119.53
C106 C107 H107 119.95
C108 C107 H107 120.02
C108 C109 H109 120.13
C110 C109 H109 120.01
C109 C110 H110 119.47
N102 C110 H110 119.48
N101 C111 H121 109.49
N101 C111 H111 109.48
H111 C111 H131 109.45
H111 C111 H121 109.51
N101 C111 H131 109.48
H121 C111 H131 109.42
H122 C112 H132 109.54
N102 C112 H122 109.45
N102 C112 H132 109.44
N102 C112 H112 109.47
H112 C112 H132 109.49
H112 C112 H122 109.42
C201 O201 C211 117.3(3)
C202 O202 C212 117.9(3)
O201 C201 C206 124.3(3)
O201 C201 C202 115.3(3)
C202 C201 C206 120.3(3)
C201 C202 C203 119.1(4)
O202 C202 C201 115.6(3)
O202 C202 C203 125.4(3)
C202 C203 C204 120.2(4)
C203 C204 C205 120.1(4)
C204 C205 C206 119.7(4)
C201 C206 C205 120.6(4)
C204 C203 H203 119.97
C202 C203 H203 119.85
C205 C204 H204 119.93
C203 C204 H204 119.93
C204 C205 H205 120.16
C206 C205 H205 120.18
C201 C206 H206 119.69
C205 C206 H206 119.68
O201 C211 H231 109.51
O201 C211 H211 109.40
O201 C211 H221 109.53
H221 C211 H231 109.47
H211 C211 H221 109.44
H211 C211 H231 109.48
H222 C212 H232 109.42
O202 C212 H212 109.39
O202 C212 H222 109.46
O202 C212 H232 109.51
H212 C212 H222 109.54
H212 C212 H232 109.51

loop_
_geom_bond_atom_site_label_1
_geom_bond_atom_site_label_2
_geom_bond_distance
P1 F1 1.567(3)
P1 F2 1.568(3)
P1 F3 1.561(4)
P1 F4 1.583(3)
P1 F5 1.565(3)
P1 F6 1.594(3)
P2 F7 1.573(3)
P2 F8 1.532(4)
P2 F9 1.572(3)
P2 F10 1.589(3)
P2 F11 1.532(4)
P2 F12 1.571(4)
N101 C111 1.483(5)
N101 C105 1.336(5)
N101 C101 1.330(5)
N102 C106 1.327(5)
N102 C110 1.341(5)
N102 C112 1.483(6)
C101 C102 1.357(6)
C102 C103 1.389(4)
C103 C108 1.486(5)
C103 C104 1.377(4)
C104 C105 1.350(5)
C106 C107 1.363(5)
C107 C108 1.378(4)
C108 C109 1.377(4)
C109 C110 1.358(6)
C101 H101 0.9296
C102 H102 0.9301
C104 H104 0.9297
C105 H105 0.9304
C106 H106 0.9301
C107 H107 0.9301
C109 H109 0.9294
C110 H110 0.9309
C111 H111 0.9602
C111 H121 0.9610
C111 H131 0.9607
C112 H112 0.9595
C112 H122 0.9607
C112 H132 0.9615
O201 C201 1.371(4)
O201 C211 1.419(4)
O202 C202 1.365(4)
O202 C212 1.436(6)
C201 C202 1.387(5)
C201 C206 1.371(5)
C202 C203 1.387(6)
C203 C204 1.374(8)
C204 C205 1.388(7)
C205 C206 1.366(6)
C203 H203 0.9289
C204 H204 0.9312
C205 H205 0.9299
C206 H206 0.9304
C211 H211 0.9602
C211 H221 0.9602
C211 H231 0.9594
C212 H212 0.9599
C212 H222 0.9602
C212 H232 0.9603

loop_
_geom_contact_atom_site_label_1
_geom_contact_atom_site_label_2
_geom_contact_distance
_geom_contact_site_symmetry_2
F2 C104 3.130(4) 1_545
F2 H205 2.6623 1_545
F3 H110 2.5470 2_545
F5 H101 2.4349 1_445
F6 H110 2.6038 2_545
F7 H106 2.5393 3_665
F8 H105 2.3940 3_675
F9 H104 2.5152 1_645
F9 H206 2.5877 1_645
F10 H211 2.5910 3_565
F11 H104 2.5754 1_645
F12 H106 2.5727 3_665
C102 C205 3.458(5) 1_655
C106 O201 3.224(4) 1_655
C106 C205 3.474(6) .
C106 C206 3.378(5) .
C107 H231 2.9858 1_655
C110 C201 3.488(5) 1_655
C110 C202 3.298(5) 1_655
C110 C204 3.367(6) .
C110 C205 3.435(5) .
C111 O201 3.125(5) 1_665
C112 O202 3.316(5) 1_655
H102 C205 2.7695 1_655
H111 O201 2.4404 1_665
H111 O202 2.6799 1_665
H112 O202 2.6453 1_655
C212 H204 2.9853 2_445

loop_
_geom_hbond_atom_site_label_D
_geom_hbond_atom_site_label_H
_geom_hbond_atom_site_label_A
_geom_hbond_distance_DH
_geom_hbond_distance_HA
_geom_hbond_distance_DA
_geom_hbond_angle_DHA
_geom_hbond_site_symmetry_A
C101 H101 F5 0.9300 2.4300 3.349(5) 168.00 1_665
C104 H104 F9 0.9300 2.5200 3.393(4) 157.00 1_465
C105 H105 F8 0.9300 2.3900 3.321(5) 174.00 3_675
C106 H106 F7 0.9300 2.5400 3.337(5) 144.00 3_665
C110 H110 F3 0.9300 2.5500 3.398(5) 152.00 2_555

loop_
_geom_torsion_atom_site_label_1
_geom_torsion_atom_site_label_2
_geom_torsion_atom_site_label_3
_geom_torsion_atom_site_label_4
_geom_torsion
C102 C103 C108 C107 -141.0(3)
C102 C103 C108 C109 37.9(5)
C104 C103 C108 C107 35.9(5)
C104 C103 C108 C109 -145.2(3)
C211 O201 C201 C202 -172.9(3)
C211 O201 C201 C206 9.5(5)
C212 O202 C202 C203 -4.7(6)
C212 O202 C202 C201 174.8(4)
O201 C201 C202 O202 1.7(4)
